data_1530677
loop_
_publ_author_name
'Saf'yanov, Yu.N.'
'Kuz'min, E.A.'
'Bochkova, R.I.'
'Belov, N.V.'

_publ_section_title
;
 The crystal structure of Li3 Cr4 P O16 (H2 O)3
;
_journal_name_full 'Doklady Akademii Nauk SSSR'
_journal_page_first 619
_journal_page_last 621
_journal_volume 257
_journal_year 1981
_chemical_formula_sum 'Cr4 H6 Li3 O19 P'
_chemical_name_systematic 'Li3 Cr4 P O16 (H2 O)3'
_space_group_IT_number 8
_symmetry_space_group_name_Hall 'C -2y'
_symmetry_space_group_name_H-M 'C 1 m 1'
_cell_angle_alpha 90
_cell_angle_beta 110.4
_cell_angle_gamma 90
_cell_formula_units_Z 2
_cell_length_a 9.635
_cell_length_b 12.019
_cell_length_c 7.696
_cell_volume 835.325
_citation_journal_id_ASTM DANKAS
_cod_data_source_file Safyanov_DANKAS_1981_1003.cif
_cod_data_source_block H6Cr4Li3O19P1
_cod_original_cell_volume 835.3248
_cod_original_formula_sum 'H6 Cr4 Li3 O19 P1'
_cod_database_code 1530677

loop_
_symmetry_equiv_pos_as_xyz
x,y,z
x,-y,z
x+1/2,y+1/2,z
x+1/2,-y+1/2,z

loop_
_atom_site_label
_atom_site_type_symbol
_atom_site_fract_x
_atom_site_fract_y
_atom_site_fract_z
_atom_site_occupancy
_atom_site_U_iso_or_equiv
O12 O-2 0.396 0.273 0.124 1 0.0
O9 O-2 0.412 0 0.999 1 0.0
O6 O-2 0.696 0.299 0.422 1 0.0
O10 O-2 0.585 0.132 0.999 1 0.0
O2 O-2 0.047 0 0.264 1 0.0
O3 O-2 0.351 0 0.345 1 0.0
O4 O-2 0.469 0 0.648 1 0.0
Li1 Li+1 -0.043 0 0.455 1 0.0
Li2 Li+1 0.608 0.262 0.157 1 0.0
P1 P+5 0.497 0 0.499 1 0.0
Cr3 Cr+6 0.5554 0 0.9279 1 0.0
O7 O-2 0.861 0.127 0.472 1 0.0
O8 O-2 0.723 0.263 0.721 1 0.0
Cr1 Cr+6 0.1712 0 0.1725 1 0.0
Cr2 Cr+6 0.7415 0.1859 0.5565 1 0.0
O5 O-2 0.574 0.101 0.47 1 0.0
O1 O-2 0.151 0.104 0.05 1 0.0
O11 O-2 0.121 0 0.668 1 0.0
